data_1506932
loop_
_publ_author_name
'Zhang, Yan'
'Wang, Lei'
'Zhang, Min'
'Fun, Hoong-Kun'
'Xu, Jian-Hua'

_publ_section_title
;
 Photoinduced [4 + 4] cycloadditions of o-quinones with oxazoles.
;
_journal_issue 26
_journal_name_full 'Organic letters'
_journal_page_first 4893
_journal_page_last 4895
_journal_paper_doi 10.1021/ol048028t
_journal_volume 6
_journal_year 2004
_chemical_formula_moiety 'C24 H17 N O3'
_chemical_formula_sum 'C24 H17 N O3'
_chemical_formula_weight 367.39
_chemical_name_systematic
; 
 ? 
;
_space_group_IT_number 14
_symmetry_cell_setting monoclinic
_symmetry_space_group_name_Hall '-P 2ybc'
_symmetry_space_group_name_H-M 'P 1 21/c 1'
_atom_sites_solution_hydrogens geom
_atom_sites_solution_primary direct
_atom_sites_solution_secondary difmap
_audit_creation_method SHELXL-97
_cell_angle_alpha 90.00
_cell_angle_beta 103.879(1)
_cell_angle_gamma 90.00
_cell_formula_units_Z 4
_cell_length_a 10.5543(1)
_cell_length_b 12.6530(4)
_cell_length_c 13.6927(3)
_cell_measurement_reflns_used 3267
_cell_measurement_temperature 213(2)
_cell_measurement_theta_max 28.31
_cell_measurement_theta_min 2.56
_cell_volume 1775.19(7)
_computing_cell_refinement 'SAINT (Siemens, 1996)'
_computing_data_collection 'SMART (Siemens, 1996)'
_computing_data_reduction SAINT
_computing_molecular_graphics SHELXTL
_computing_publication_material
;
SHELXTL, PARST (Nardelli, 1995) and PLATON (Spek, 1990)
;
_computing_structure_refinement SHELXTL
_computing_structure_solution 'SHELXTL (Sheldrick, 1997)'
_diffrn_ambient_temperature 213(2)
_diffrn_detector_area_resol_mean 8.33
_diffrn_measured_fraction_theta_full 0.971
_diffrn_measured_fraction_theta_max 0.971
_diffrn_measurement_device_type
;
Siemens SMART CCD area detector diffractometer
;
_diffrn_measurement_method '\w scans'
_diffrn_radiation_monochromator graphite
_diffrn_radiation_source 'fine-focus sealed tube'
_diffrn_radiation_type MoK\a
_diffrn_radiation_wavelength 0.71073
_diffrn_reflns_av_R_equivalents 0.0950
_diffrn_reflns_av_sigmaI/netI 0.1785
_diffrn_reflns_limit_h_max 10
_diffrn_reflns_limit_h_min -14
_diffrn_reflns_limit_k_max 12
_diffrn_reflns_limit_k_min -16
_diffrn_reflns_limit_l_max 17
_diffrn_reflns_limit_l_min -17
_diffrn_reflns_number 10328
_diffrn_reflns_theta_full 28.24
_diffrn_reflns_theta_max 28.24
_diffrn_reflns_theta_min 2.56
_diffrn_standards_decay_% negligible
_diffrn_standards_interval_count none
_diffrn_standards_number 0
_exptl_absorpt_coefficient_mu 0.091
_exptl_absorpt_correction_type none
_exptl_crystal_colour yellow
_exptl_crystal_density_diffrn 1.375
_exptl_crystal_density_method 'not measured'
_exptl_crystal_description slab
_exptl_crystal_F_000 768
_exptl_crystal_size_max 0.24
_exptl_crystal_size_mid 0.20
_exptl_crystal_size_min 0.14
_refine_diff_density_max 0.265
_refine_diff_density_min -0.281
_refine_diff_density_rms 0.059
_refine_ls_extinction_coef 0.0165(15)
_refine_ls_extinction_expression Fc^*^=kFc[1+0.001xFc^2^\l^3^/sin(2\q)]^-1/4^
_refine_ls_extinction_method SHELXL
_refine_ls_goodness_of_fit_ref 0.792
_refine_ls_hydrogen_treatment constr
_refine_ls_matrix_type full
_refine_ls_number_parameters 255
_refine_ls_number_reflns 4258
_refine_ls_number_restraints 0
_refine_ls_restrained_S_all 0.792
_refine_ls_R_factor_all 0.1468
_refine_ls_R_factor_gt 0.0566
_refine_ls_shift/su_max 0.000
_refine_ls_shift/su_mean 0.000
_refine_ls_structure_factor_coef Fsqd
_refine_ls_weighting_details 'calc w=1/[\s^2^(Fo^2^)+(0.0326P)^2^] where P=(Fo^2^+2Fc^2^)/3'
_refine_ls_weighting_scheme calc
_refine_ls_wR_factor_gt 0.1138
_refine_ls_wR_factor_ref 0.1378
_reflns_number_gt 1807
_reflns_number_total 4258
_reflns_threshold_expression 'I > 2\s(I)'
_cod_data_source_file ol048028tsi20041117_030108.cif
_cod_data_source_block zy51bm
_cod_depositor_comments
;
The following automatic conversions were performed:

'_symmetry_cell_setting' value 'Monoclinic' changed to 'monoclinic'
according to /home/saulius/struct/CIF-dictionaries/cif_core.dic
dictionary named 'cif_core.dic' version 2.4.1 from 2010-06-29.

Automatic conversion script
Id: cif_fix_values 1715 2011-07-08 13:25:40Z adriana 
;
_cod_original_sg_symbol_H-M P21/c
_cod_database_code 1506932

loop_
_symmetry_equiv_pos_as_xyz
'x, y, z'
'-x, y+1/2, -z+1/2'
'-x, -y, -z'
'x, -y-1/2, z-1/2'

loop_
_atom_site_label
_atom_site_type_symbol
_atom_site_fract_x
_atom_site_fract_y
_atom_site_fract_z
_atom_site_U_iso_or_equiv
_atom_site_adp_type
_atom_site_occupancy
_atom_site_symmetry_multiplicity
_atom_site_calc_flag
_atom_site_refinement_flags
O1 O 0.73378(16) 0.36770(13) 0.20219(13) 0.0299(5) Uani 1 1 d .
O2 O 0.90175(16) 0.56518(14) 0.27178(13) 0.0316(5) Uani 1 1 d .
O3 O 0.72029(17) 0.49792(14) 0.31927(13) 0.0341(5) Uani 1 1 d .
N1 N 0.6112(2) 0.52246(16) 0.15184(16) 0.0267(5) Uani 1 1 d .
C1 C 0.8461(2) 0.40098(19) 0.17288(18) 0.0234(6) Uani 1 1 d .
C2 C 0.8837(2) 0.32486(18) 0.10619(18) 0.0212(6) Uani 1 1 d .
C3 C 0.8059(3) 0.2358(2) 0.0717(2) 0.0304(7) Uani 1 1 d .
H3A H 0.7280 0.2266 0.0909 0.037 Uiso 1 1 calc R
C4 C 0.8426(3) 0.1624(2) 0.0102(2) 0.0374(7) Uani 1 1 d .
H4A H 0.7895 0.1043 -0.0122 0.045 Uiso 1 1 calc R
C5 C 0.9600(3) 0.1747(2) -0.0187(2) 0.0386(7) Uani 1 1 d .
H5A H 0.9857 0.1243 -0.0595 0.046 Uiso 1 1 calc R
C6 C 1.0369(3) 0.2607(2) 0.01273(19) 0.0316(7) Uani 1 1 d .
H6A H 1.1146 0.2681 -0.0074 0.038 Uiso 1 1 calc R
C7 C 1.0018(2) 0.33874(19) 0.07513(18) 0.0236(6) Uani 1 1 d .
C8 C 1.0794(2) 0.43239(19) 0.10735(18) 0.0234(6) Uani 1 1 d .
C9 C 1.1972(2) 0.4539(2) 0.0781(2) 0.0319(7) Uani 1 1 d .
H9A H 1.2266 0.4060 0.0368 0.038 Uiso 1 1 calc R
C10 C 1.2678(3) 0.5425(2) 0.1088(2) 0.0386(7) Uani 1 1 d .
H10A H 1.3450 0.5541 0.0890 0.046 Uiso 1 1 calc R
C11 C 1.2264(3) 0.6156(2) 0.1691(2) 0.0376(7) Uani 1 1 d .
H11A H 1.2754 0.6762 0.1896 0.045 Uiso 1 1 calc R
C12 C 1.1120(2) 0.5987(2) 0.1990(2) 0.0305(6) Uani 1 1 d .
H12A H 1.0839 0.6485 0.2391 0.037 Uiso 1 1 calc R
C13 C 1.0380(2) 0.50698(19) 0.16947(18) 0.0234(6) Uani 1 1 d .
C14 C 0.9190(2) 0.48821(19) 0.20326(18) 0.0237(6) Uani 1 1 d .
C15 C 0.7738(2) 0.5862(2) 0.28360(19) 0.0290(6) Uani 1 1 d .
H15A H 0.7745 0.6468 0.3283 0.035 Uiso 1 1 calc R
C16 C 0.6794(2) 0.6051(2) 0.18223(18) 0.0239(6) Uani 1 1 d .
C17 C 0.6692(2) 0.7045(2) 0.12555(19) 0.0251(6) Uani 1 1 d .
C18 C 0.7492(3) 0.7906(2) 0.1640(2) 0.0327(7) Uani 1 1 d .
H18A H 0.8115 0.7837 0.2245 0.039 Uiso 1 1 calc R
C19 C 0.7364(3) 0.8858(2) 0.1128(2) 0.0356(7) Uani 1 1 d .
H19A H 0.7895 0.9428 0.1390 0.043 Uiso 1 1 calc R
C20 C 0.6444(3) 0.8959(2) 0.0224(2) 0.0363(7) Uani 1 1 d .
H20A H 0.6348 0.9601 -0.0116 0.044 Uiso 1 1 calc R
C21 C 0.5663(3) 0.8106(2) -0.0177(2) 0.0366(7) Uani 1 1 d .
H21A H 0.5062 0.8171 -0.0794 0.044 Uiso 1 1 calc R
C22 C 0.5782(3) 0.7161(2) 0.0342(2) 0.0310(7) Uani 1 1 d .
H22A H 0.5246 0.6595 0.0078 0.037 Uiso 1 1 calc R
C23 C 0.6507(3) 0.4425(2) 0.2313(2) 0.0290(6) Uani 1 1 d .
C24 C 0.5382(3) 0.3833(2) 0.2551(2) 0.0394(8) Uani 1 1 d .
H24A H 0.4782 0.4326 0.2727 0.059 Uiso 1 1 calc R
H24B H 0.5702 0.3363 0.3106 0.059 Uiso 1 1 calc R
H24C H 0.4943 0.3432 0.1973 0.059 Uiso 1 1 calc R

loop_
_atom_site_aniso_label
_atom_site_aniso_U_11
_atom_site_aniso_U_22
_atom_site_aniso_U_33
_atom_site_aniso_U_23
_atom_site_aniso_U_13
_atom_site_aniso_U_12
O1 0.0236(10) 0.0326(11) 0.0371(11) 0.0017(8) 0.0145(9) -0.0025(8)
O2 0.0206(10) 0.0404(12) 0.0312(11) -0.0125(9) 0.0012(8) 0.0034(8)
O3 0.0363(11) 0.0429(12) 0.0241(10) 0.0030(9) 0.0095(9) 0.0034(9)
N1 0.0223(12) 0.0327(13) 0.0265(12) 0.0046(10) 0.0089(10) 0.0003(10)
C1 0.0161(13) 0.0299(15) 0.0245(14) 0.0055(12) 0.0052(11) -0.0005(11)
C2 0.0190(13) 0.0240(15) 0.0190(13) 0.0066(11) 0.0011(11) -0.0002(11)
C3 0.0252(16) 0.0359(17) 0.0290(15) 0.0024(13) 0.0042(12) -0.0067(13)
C4 0.0447(19) 0.0312(17) 0.0347(17) -0.0054(13) 0.0062(14) -0.0088(14)
C5 0.052(2) 0.0349(18) 0.0320(17) -0.0025(13) 0.0154(15) 0.0025(15)
C6 0.0291(16) 0.0345(17) 0.0331(16) 0.0003(13) 0.0113(13) 0.0050(13)
C7 0.0195(14) 0.0271(15) 0.0239(14) 0.0077(11) 0.0046(11) 0.0035(11)
C8 0.0157(13) 0.0299(15) 0.0221(14) 0.0061(11) -0.0002(11) 0.0022(11)
C9 0.0196(15) 0.0371(17) 0.0394(17) 0.0057(13) 0.0076(13) 0.0030(12)
C10 0.0182(15) 0.0483(19) 0.0490(19) 0.0121(16) 0.0076(14) -0.0049(14)
C11 0.0261(16) 0.0408(18) 0.0413(18) 0.0062(14) -0.0011(13) -0.0131(14)
C12 0.0245(15) 0.0292(16) 0.0332(16) 0.0008(12) -0.0022(12) -0.0021(12)
C13 0.0166(13) 0.0276(15) 0.0236(14) 0.0056(11) 0.0000(11) -0.0018(11)
C14 0.0205(14) 0.0269(15) 0.0225(14) -0.0012(11) 0.0030(11) 0.0048(12)
C15 0.0277(15) 0.0341(16) 0.0264(15) -0.0009(12) 0.0088(13) 0.0056(13)
C16 0.0198(14) 0.0319(16) 0.0222(14) -0.0011(12) 0.0095(11) 0.0027(12)
C17 0.0178(14) 0.0329(15) 0.0257(15) -0.0018(12) 0.0072(12) 0.0013(12)
C18 0.0283(16) 0.0390(17) 0.0301(16) -0.0071(13) 0.0057(13) -0.0012(13)
C19 0.0341(17) 0.0341(18) 0.0386(18) -0.0045(14) 0.0089(14) -0.0086(14)
C20 0.0333(17) 0.0361(17) 0.0417(18) 0.0054(14) 0.0134(14) -0.0020(14)
C21 0.0293(16) 0.0429(18) 0.0352(17) 0.0084(14) 0.0032(13) -0.0064(14)
C22 0.0240(15) 0.0366(17) 0.0310(16) 0.0022(13) 0.0037(13) -0.0059(13)
C23 0.0296(16) 0.0312(16) 0.0286(15) 0.0038(12) 0.0112(13) 0.0023(13)
C24 0.0314(17) 0.0459(18) 0.0457(19) 0.0123(15) 0.0186(15) 0.0008(14)

loop_
_atom_type_symbol
_atom_type_description
_atom_type_scat_dispersion_real
_atom_type_scat_dispersion_imag
_atom_type_scat_source
C C 0.0033 0.0016 'International Tables Vol C Tables 4.2.6.8 and 6.1.1.4'
H H 0.0000 0.0000 'International Tables Vol C Tables 4.2.6.8 and 6.1.1.4'
N N 0.0061 0.0033 'International Tables Vol C Tables 4.2.6.8 and 6.1.1.4'
O O 0.0106 0.0060 'International Tables Vol C Tables 4.2.6.8 and 6.1.1.4'

loop_
_geom_angle_atom_site_label_1
_geom_angle_atom_site_label_2
_geom_angle_atom_site_label_3
_geom_angle
C1 O1 C23 120.26(19)
C14 O2 C15 119.20(19)
C15 O3 C23 105.45(18)
C16 N1 C23 106.5(2)
C14 C1 O1 127.8(2)
C14 C1 C2 121.0(2)
O1 C1 C2 111.0(2)
C3 C2 C7 118.8(2)
C3 C2 C1 121.3(2)
C7 C2 C1 120.0(2)
C4 C3 C2 121.4(2)
C4 C3 H3A 119.3
C2 C3 H3A 119.3
C3 C4 C5 119.9(3)
C3 C4 H4A 120.0
C5 C4 H4A 120.0
C6 C5 C4 120.1(3)
C6 C5 H5A 120.0
C4 C5 H5A 120.0
C5 C6 C7 121.7(2)
C5 C6 H6A 119.2
C7 C6 H6A 119.2
C6 C7 C2 118.1(2)
C6 C7 C8 123.0(2)
C2 C7 C8 118.9(2)
C13 C8 C9 117.5(2)
C13 C8 C7 119.9(2)
C9 C8 C7 122.7(2)
C10 C9 C8 121.5(3)
C10 C9 H9A 119.2
C8 C9 H9A 119.2
C9 C10 C11 120.7(3)
C9 C10 H10A 119.6
C11 C10 H10A 119.6
C10 C11 C12 119.9(3)
C10 C11 H11A 120.0
C12 C11 H11A 120.0
C11 C12 C13 120.5(3)
C11 C12 H12A 119.7
C13 C12 H12A 119.7
C12 C13 C8 119.8(2)
C12 C13 C14 120.4(2)
C8 C13 C14 119.9(2)
C1 C14 O2 128.4(2)
C1 C14 C13 120.3(2)
O2 C14 C13 111.2(2)
O3 C15 O2 111.5(2)
O3 C15 C16 102.4(2)
O2 C15 C16 110.94(19)
O3 C15 H15A 110.6
O2 C15 H15A 110.6
C16 C15 H15A 110.6
N1 C16 C17 124.3(2)
N1 C16 C15 111.2(2)
C17 C16 C15 124.5(2)
C22 C17 C18 118.7(2)
C22 C17 C16 120.9(2)
C18 C17 C16 120.4(2)
C19 C18 C17 120.6(3)
C19 C18 H18A 119.7
C17 C18 H18A 119.7
C20 C19 C18 119.7(3)
C20 C19 H19A 120.2
C18 C19 H19A 120.2
C19 C20 C21 120.3(3)
C19 C20 H20A 119.8
C21 C20 H20A 119.8
C22 C21 C20 119.8(3)
C22 C21 H21A 120.1
C20 C21 H21A 120.1
C21 C22 C17 120.8(3)
C21 C22 H22A 119.6
C17 C22 H22A 119.6
O1 C23 O3 109.7(2)
O1 C23 N1 109.76(19)
O3 C23 N1 106.4(2)
O1 C23 C24 107.7(2)
O3 C23 C24 109.4(2)
N1 C23 C24 113.9(2)
C23 C24 H24A 109.5
C23 C24 H24B 109.5
H24A C24 H24B 109.5
C23 C24 H24C 109.5
H24A C24 H24C 109.5
H24B C24 H24C 109.5

loop_
_geom_bond_atom_site_label_1
_geom_bond_atom_site_label_2
_geom_bond_distance
O1 C1 1.405(3)
O1 C23 1.410(3)
O2 C14 1.394(3)
O2 C15 1.423(3)
O3 C15 1.392(3)
O3 C23 1.435(3)
N1 C16 1.281(3)
N1 C23 1.471(3)
C1 C14 1.352(3)
C1 C2 1.447(3)
C2 C3 1.408(3)
C2 C7 1.420(3)
C3 C4 1.370(3)
C3 H3A 0.9300
C4 C5 1.397(4)
C4 H4A 0.9300
C5 C6 1.364(4)
C5 H5A 0.9300
C6 C7 1.412(3)
C6 H6A 0.9300
C7 C8 1.448(3)
C8 C13 1.408(3)
C8 C9 1.422(3)
C9 C10 1.356(4)
C9 H9A 0.9300
C10 C11 1.379(4)
C10 H10A 0.9300
C11 C12 1.381(3)
C11 H11A 0.9300
C12 C13 1.404(3)
C12 H12A 0.9300
C13 C14 1.458(3)
C15 C16 1.521(3)
C15 H15A 0.9800
C16 C17 1.468(3)
C17 C22 1.390(3)
C17 C18 1.402(3)
C18 C19 1.384(4)
C18 H18A 0.9300
C19 C20 1.384(4)
C19 H19A 0.9300
C20 C21 1.388(4)
C20 H20A 0.9300
C21 C22 1.382(3)
C21 H21A 0.9300
C22 H22A 0.9300
C23 C24 1.505(3)
C24 H24A 0.9600
C24 H24B 0.9600
C24 H24C 0.9600

loop_
_geom_torsion_atom_site_label_1
_geom_torsion_atom_site_label_2
_geom_torsion_atom_site_label_3
_geom_torsion_atom_site_label_4
_geom_torsion
C23 O1 C1 C14 28.9(4)
C23 O1 C1 C2 -154.4(2)
C14 C1 C2 C3 -177.8(2)
O1 C1 C2 C3 5.2(3)
C14 C1 C2 C7 2.8(4)
O1 C1 C2 C7 -174.2(2)
C7 C2 C3 C4 0.8(4)
C1 C2 C3 C4 -178.6(2)
C2 C3 C4 C5 0.5(4)
C3 C4 C5 C6 -1.1(4)
C4 C5 C6 C7 0.4(4)
C5 C6 C7 C2 0.9(4)
C5 C6 C7 C8 -178.1(2)
C3 C2 C7 C6 -1.5(3)
C1 C2 C7 C6 177.9(2)
C3 C2 C7 C8 177.6(2)
C1 C2 C7 C8 -3.0(3)
C6 C7 C8 C13 179.9(2)
C2 C7 C8 C13 0.8(3)
C6 C7 C8 C9 0.5(4)
C2 C7 C8 C9 -178.6(2)
C13 C8 C9 C10 0.2(4)
C7 C8 C9 C10 179.6(2)
C8 C9 C10 C11 -0.7(4)
C9 C10 C11 C12 0.2(4)
C10 C11 C12 C13 0.7(4)
C11 C12 C13 C8 -1.1(4)
C11 C12 C13 C14 178.5(2)
C9 C8 C13 C12 0.6(3)
C7 C8 C13 C12 -178.8(2)
C9 C8 C13 C14 -179.0(2)
C7 C8 C13 C14 1.6(3)
O1 C1 C14 O2 1.0(4)
C2 C1 C14 O2 -175.4(2)
O1 C1 C14 C13 176.2(2)
C2 C1 C14 C13 -0.3(4)
C15 O2 C14 C1 -28.7(4)
C15 O2 C14 C13 155.8(2)
C12 C13 C14 C1 178.5(2)
C8 C13 C14 C1 -1.9(4)
C12 C13 C14 O2 -5.6(3)
C8 C13 C14 O2 174.0(2)
C23 O3 C15 O2 -91.5(2)
C23 O3 C15 C16 27.1(2)
C14 O2 C15 O3 62.6(3)
C14 O2 C15 C16 -50.8(3)
C23 N1 C16 C17 -179.2(2)
C23 N1 C16 C15 1.8(3)
O3 C15 C16 N1 -18.7(3)
O2 C15 C16 N1 100.3(2)
O3 C15 C16 C17 162.3(2)
O2 C15 C16 C17 -78.7(3)
N1 C16 C17 C22 2.5(4)
C15 C16 C17 C22 -178.6(2)
N1 C16 C17 C18 -179.0(2)
C15 C16 C17 C18 -0.2(3)
C22 C17 C18 C19 1.0(4)
C16 C17 C18 C19 -177.5(2)
C17 C18 C19 C20 -0.5(4)
C18 C19 C20 C21 -0.9(4)
C19 C20 C21 C22 1.7(4)
C20 C21 C22 C17 -1.2(4)
C18 C17 C22 C21 -0.2(4)
C16 C17 C22 C21 178.3(2)
C1 O1 C23 O3 -62.6(3)
C1 O1 C23 N1 53.9(3)
C1 O1 C23 C24 178.3(2)
C15 O3 C23 O1 91.1(2)
C15 O3 C23 N1 -27.6(2)
C15 O3 C23 C24 -151.0(2)
C16 N1 C23 O1 -103.1(2)
C16 N1 C23 O3 15.5(2)
C16 N1 C23 C24 136.1(2)
